data_4516315
loop_
_publ_author_name
'Varughese, Sunil'
'Hoser, Anna A.'
'Jarzembska, Katarzyna N.'
'Pedireddi, V. R.'
'Wo\'zniak, Krzysztof'

_publ_section_title
;
 Positional Isomerism and Conformational Flexibility Directed Structural
 Variations in the Molecular Complexes of Dihydroxybenzoic Acids
;
_journal_issue 8
_journal_name_full 'Crystal Growth &amp; Design'
_journal_page_first 3832
_journal_paper_doi 10.1021/acs.cgd.5b00471
_journal_volume 15
_journal_year 2015
_chemical_formula_moiety 'C12 H14 N2, 2(C7 H5 O4)'
_chemical_formula_sum 'C26 H24 N2 O8'
_chemical_formula_weight 492.47
_chemical_name_systematic
; 
 1,2-Bis(4-pyridyl)ethane-2,6-dihydroxybenzoic acid 
;
_space_group_IT_number 14
_space_group_name_Hall '-P 2ybc'
_space_group_name_H-M_alt 'P 1 21/c 1'
_symmetry_cell_setting monoclinic
_symmetry_space_group_name_H-M 'P 1 21/c 1'
_atom_sites_solution_hydrogens geom
_atom_sites_solution_primary direct
_atom_sites_solution_secondary difmap
_audit_creation_method SHELXL-97
_cell_angle_alpha 90.00
_cell_angle_beta 97.84(8)
_cell_angle_gamma 90.00
_cell_formula_units_Z 2
_cell_length_a 8.325(1)
_cell_length_b 6.947(1)
_cell_length_c 19.916(2)
_cell_measurement_temperature 298(2)
_cell_volume 1141.1(3)
_computing_cell_refinement SMART
_computing_data_collection SMART
_computing_data_reduction SAINTPLUS
_computing_structure_refinement 'SHELXTL (Sheldrick, 1997)'
_computing_structure_solution 'SHELXTL (Sheldrick, 1990)'
_diffrn_ambient_temperature 298(2)
_diffrn_measured_fraction_theta_full 0.999
_diffrn_measured_fraction_theta_max 0.999
_diffrn_measurement_device_type
;
Bruker, APEX, CCD-Area Detector
;
_diffrn_measurement_method SMART
_diffrn_radiation_monochromator graphite
_diffrn_radiation_source 'fine-focus sealed tube'
_diffrn_radiation_type MoK\a
_diffrn_radiation_wavelength 0.71073
_diffrn_reflns_av_R_equivalents 0.0446
_diffrn_reflns_av_sigmaI/netI 0.0612
_diffrn_reflns_limit_h_max 9
_diffrn_reflns_limit_h_min -9
_diffrn_reflns_limit_k_max 8
_diffrn_reflns_limit_k_min -8
_diffrn_reflns_limit_l_max 23
_diffrn_reflns_limit_l_min -23
_diffrn_reflns_number 8464
_diffrn_reflns_theta_full 25.00
_diffrn_reflns_theta_max 25.00
_diffrn_reflns_theta_min 3.00
_exptl_absorpt_coefficient_mu 0.107
_exptl_absorpt_correction_T_max 0.9862
_exptl_absorpt_correction_T_min 0.9757
_exptl_absorpt_correction_type empirical
_exptl_absorpt_process_details 'SADABS; Sheldrick, 1996'
_exptl_crystal_colour Colorless
_exptl_crystal_density_diffrn 1.433
_exptl_crystal_density_method 'not measured'
_exptl_crystal_description Blocks
_exptl_crystal_F_000 516
_exptl_crystal_size_max 0.23
_exptl_crystal_size_mid 0.16
_exptl_crystal_size_min 0.13
_refine_diff_density_max 0.477
_refine_diff_density_min -0.360
_refine_diff_density_rms 0.127
_refine_ls_extinction_coef 0.029(4)
_refine_ls_extinction_expression Fc^*^=kFc[1+0.001xFc^2^\l^3^/sin(2\q)]^-1/4^
_refine_ls_extinction_method SHELXL
_refine_ls_goodness_of_fit_ref 1.039
_refine_ls_hydrogen_treatment mixed
_refine_ls_matrix_type full
_refine_ls_number_parameters 172
_refine_ls_number_reflns 2006
_refine_ls_number_restraints 0
_refine_ls_restrained_S_all 1.039
_refine_ls_R_factor_all 0.0817
_refine_ls_R_factor_gt 0.0444
_refine_ls_shift/su_max 0.000
_refine_ls_shift/su_mean 0.000
_refine_ls_structure_factor_coef Fsqd
_refine_ls_weighting_details 'calc w=1/[\s^2^(Fo^2^)+(0.0639P)^2^+0.0000P] where P=(Fo^2^+2Fc^2^)/3'
_refine_ls_weighting_scheme calc
_refine_ls_wR_factor_gt 0.0998
_refine_ls_wR_factor_ref 0.1328
_reflns_number_gt 1272
_reflns_number_total 2006
_reflns_threshold_expression >2sigma(I)
_cod_data_source_file cg5b00471_si_009.cif
_cod_data_source_block 26DHB-bpyea
_cod_depositor_comments
;
The following automatic conversions were performed:

data item '_symmetry_cell_setting' value 'Monoclinic' was changed to
'monoclinic' in accordance with the
/home/saulius/struct/COD-crude-data/automatic-downloads/DataCite-retrospective/ACS/depositions/lib/dictionaries/cif_core.dic
dictionary named 'cif_core.dic' version 2.4.2 last updated on
2011-04-26.

Automatic conversion script
Id: cif_fix_values 6909 2019-04-08 15:41:33Z antanas 
;
_cod_original_sg_symbol_H-M 'P 21/c'
_cod_database_code 4516315

loop_
_symmetry_equiv_pos_as_xyz
'x, y, z'
'-x, y+1/2, -z+1/2'
'-x, -y, -z'
'x, -y-1/2, z-1/2'

loop_
_atom_site_label
_atom_site_type_symbol
_atom_site_fract_x
_atom_site_fract_y
_atom_site_fract_z
_atom_site_U_iso_or_equiv
_atom_site_adp_type
_atom_site_occupancy
_atom_site_symmetry_multiplicity
_atom_site_calc_flag
_atom_site_refinement_flags
C11 C 0.3503(3) 0.8202(3) 0.33955(12) 0.0141(6) Uani 1 1 d .
C12 C 0.4891(3) 0.7130(4) 0.36420(12) 0.0183(6) Uani 1 1 d .
C13 C 0.5210(3) 0.5369(4) 0.33540(13) 0.0206(6) Uani 1 1 d .
H13 H 0.6132 0.4672 0.3521 0.025 Uiso 1 1 calc R
C14 C 0.4145(3) 0.4666(4) 0.28187(13) 0.0223(7) Uani 1 1 d .
H14 H 0.4349 0.3477 0.2633 0.027 Uiso 1 1 calc R
C15 C 0.2781(3) 0.5689(4) 0.25517(13) 0.0222(7) Uani 1 1 d .
H15 H 0.2085 0.5206 0.2186 0.027 Uiso 1 1 calc R
C16 C 0.2464(3) 0.7455(4) 0.28389(12) 0.0176(6) Uani 1 1 d .
C17 C 0.3160(3) 1.0057(4) 0.37178(13) 0.0177(6) Uani 1 1 d .
C22 C 0.0198(3) 0.5255(4) 0.38881(13) 0.0202(6) Uani 1 1 d .
H22 H -0.0547 0.4806 0.3532 0.024 Uiso 1 1 calc R
C23 C -0.0102(3) 0.6949(3) 0.42110(12) 0.0190(6) Uani 1 1 d .
H23 H -0.1055 0.7629 0.4077 0.023 Uiso 1 1 calc R
C24 C 0.1024(3) 0.7639(3) 0.47376(12) 0.0159(6) Uani 1 1 d .
C25 C 0.2430(3) 0.6559(3) 0.49208(13) 0.0184(6) Uani 1 1 d .
H25 H 0.3212 0.6989 0.5267 0.022 Uiso 1 1 calc R
C26 C 0.2665(3) 0.4861(4) 0.45913(12) 0.0198(6) Uani 1 1 d .
H26 H 0.3594 0.4136 0.4721 0.024 Uiso 1 1 calc R
C27 C 0.0795(3) 0.9482(4) 0.51094(14) 0.0181(6) Uani 1 1 d .
H27B H 0.088(3) 0.921(4) 0.5594(13) 0.023(7) Uiso 1 1 d .
H27A H 0.169(3) 1.029(3) 0.5043(12) 0.015(6) Uiso 1 1 d .
N21 N 0.1557(2) 0.4252(3) 0.40849(10) 0.0190(5) Uani 1 1 d .
H21 H 0.1721 0.3194 0.3881 0.023 Uiso 1 1 calc R
O12 O 0.59380(19) 0.7786(3) 0.41775(9) 0.0265(5) Uani 1 1 d .
H12 H 0.5613 0.8820 0.4305 0.040 Uiso 1 1 calc R
O16 O 0.1105(2) 0.8422(3) 0.25689(9) 0.0268(5) Uani 1 1 d .
H16 H 0.1019 0.9412 0.2785 0.040 Uiso 1 1 calc R
O17A O 0.1848(2) 1.0942(2) 0.34838(9) 0.0226(5) Uani 1 1 d .
O17B O 0.4126(2) 1.0690(2) 0.42096(9) 0.0237(5) Uani 1 1 d .

loop_
_atom_site_aniso_label
_atom_site_aniso_U_11
_atom_site_aniso_U_22
_atom_site_aniso_U_33
_atom_site_aniso_U_23
_atom_site_aniso_U_13
_atom_site_aniso_U_12
C11 0.0149(14) 0.0138(14) 0.0144(13) 0.0009(11) 0.0047(11) 0.0005(11)
C12 0.0167(14) 0.0208(15) 0.0178(14) 0.0022(12) 0.0039(12) -0.0012(11)
C13 0.0196(15) 0.0183(15) 0.0252(16) 0.0046(12) 0.0079(12) 0.0067(12)
C14 0.0279(16) 0.0170(15) 0.0252(16) -0.0021(12) 0.0144(13) 0.0000(12)
C15 0.0251(16) 0.0236(16) 0.0181(15) -0.0045(12) 0.0032(12) -0.0051(12)
C16 0.0163(14) 0.0189(15) 0.0178(14) 0.0029(12) 0.0028(11) 0.0021(12)
C17 0.0209(14) 0.0158(14) 0.0172(14) 0.0028(12) 0.0055(12) -0.0020(12)
C22 0.0167(14) 0.0213(15) 0.0230(15) -0.0027(13) 0.0039(12) -0.0017(12)
C23 0.0173(14) 0.0181(15) 0.0223(15) -0.0011(12) 0.0047(12) 0.0037(11)
C24 0.0174(14) 0.0147(14) 0.0171(14) 0.0007(12) 0.0076(11) -0.0016(11)
C25 0.0176(14) 0.0190(15) 0.0182(14) 0.0025(12) 0.0014(12) 0.0006(11)
C26 0.0199(15) 0.0189(15) 0.0214(15) 0.0039(12) 0.0051(12) 0.0035(12)
C27 0.0179(15) 0.0167(15) 0.0203(16) -0.0028(12) 0.0049(12) -0.0003(12)
N21 0.0233(13) 0.0141(12) 0.0210(12) -0.0023(10) 0.0086(10) 0.0018(10)
O12 0.0230(11) 0.0269(11) 0.0278(11) -0.0051(9) -0.0028(9) 0.0065(8)
O16 0.0263(11) 0.0266(11) 0.0251(11) -0.0046(9) -0.0052(9) 0.0073(9)
O17A 0.0228(11) 0.0178(10) 0.0260(11) -0.0012(8) -0.0012(9) 0.0066(8)
O17B 0.0278(11) 0.0194(11) 0.0227(11) -0.0049(8) -0.0011(9) 0.0004(8)

loop_
_atom_type_symbol
_atom_type_description
_atom_type_scat_dispersion_real
_atom_type_scat_dispersion_imag
_atom_type_scat_source
C C 0.0033 0.0016 'International Tables Vol C Tables 4.2.6.8 and 6.1.1.4'
H H 0.0000 0.0000 'International Tables Vol C Tables 4.2.6.8 and 6.1.1.4'
N N 0.0061 0.0033 'International Tables Vol C Tables 4.2.6.8 and 6.1.1.4'
O O 0.0106 0.0060 'International Tables Vol C Tables 4.2.6.8 and 6.1.1.4'

loop_
_geom_angle_atom_site_label_1
_geom_angle_atom_site_label_2
_geom_angle_atom_site_label_3
_geom_angle
_geom_angle_site_symmetry_3
C12 C11 C16 117.8(2) .
C12 C11 C17 120.4(2) .
C16 C11 C17 121.8(2) .
O12 C12 C13 118.7(2) .
O12 C12 C11 120.3(2) .
C13 C12 C11 121.0(2) .
C14 C13 C12 119.4(2) .
C13 C14 C15 121.5(2) .
C14 C15 C16 119.1(2) .
O16 C16 C15 117.8(2) .
O16 C16 C11 121.1(2) .
C15 C16 C11 121.1(2) .
O17B C17 O17A 122.5(2) .
O17B C17 C11 120.0(2) .
O17A C17 C11 117.6(2) .
N21 C22 C23 120.4(2) .
C22 C23 C24 119.9(2) .
C23 C24 C25 117.8(2) .
C23 C24 C27 123.1(2) .
C25 C24 C27 119.1(2) .
C26 C25 C24 120.2(2) .
N21 C26 C25 120.1(2) .
C24 C27 C27 115.2(3) 3_576
C26 N21 C22 121.5(2) .

loop_
_geom_bond_atom_site_label_1
_geom_bond_atom_site_label_2
_geom_bond_distance
_geom_bond_site_symmetry_2
C11 C12 1.406(3) .
C11 C16 1.409(3) .
C11 C17 1.484(3) .
C12 O12 1.360(3) .
C12 C13 1.392(3) .
C13 C14 1.379(3) .
C14 C15 1.383(3) .
C15 C16 1.394(3) .
C16 O16 1.362(3) .
C17 O17B 1.259(3) .
C17 O17A 1.284(3) .
C22 N21 1.341(3) .
C22 C23 1.380(3) .
C23 C24 1.393(3) .
C24 C25 1.397(3) .
C24 C27 1.504(3) .
C25 C26 1.377(3) .
C26 N21 1.339(3) .
C27 C27 1.517(5) 3_576
